data_2239708
loop_
_publ_author_name
'Strutynska, Nataliia Yu.'
'Ogorodnyk, Ivan V.'
'Livitska, Oksana V.'
'Baumer, Vyacheslav N.'
'Slobodyanik, Nikolay S.'

_publ_section_title
;
 The solid solution K~3.84~Ni~0.78~Fe~3.19~(PO~4~)~5~
;
_journal_coeditor_code WM5027
_journal_issue 7
_journal_name_full 'Acta Crystallographica Section E'
_journal_page_first i39
_journal_page_last i40
_journal_paper_doi 10.1107/S1600536814013609
_journal_volume 70
_journal_year 2014
_chemical_formula_iupac 'K3.84 Ni0.78 Fe3.19 (P O4)5'
_chemical_formula_moiety 'Fe3.19 Ni0.78 O20 P5, 3.84(K)'
_chemical_formula_sum 'Fe3.19 K3.84 Ni0.78 O20 P5'
_chemical_formula_weight 848.921
_chemical_name_systematic
;
Tetrapotassium tetra[nickel(II)/iron(III)] pentakis(orthophosphate)
;
_space_group_IT_number 114
_symmetry_cell_setting tetragonal
_symmetry_space_group_name_Hall 'P -4 2n'
_symmetry_space_group_name_H-M 'P -4 21 c'
_atom_sites_solution_primary direct
_atom_sites_solution_secondary difmap
_audit_creation_method 'WinGX routine CIF_UPDATE'
_cell_angle_alpha 90
_cell_angle_beta 90
_cell_angle_gamma 90
_cell_formula_units_Z 2
_cell_length_a 9.6622(6)
_cell_length_b 9.6622(6)
_cell_length_c 9.3800(10)
_cell_measurement_reflns_used 14788
_cell_measurement_temperature 293(2)
_cell_measurement_theta_max 35
_cell_measurement_theta_min 2.98
_cell_volume 875.70(12)
_computing_cell_refinement 'CrysAlis CCD (Oxford Diffraction, 2006)'
_computing_data_collection 'CrysAlis CCD (Oxford Diffraction, 2006)'
_computing_data_reduction 'CrysAlis RED (Oxford Diffraction, 2006)'
_computing_molecular_graphics 'DIAMOND (Brandenburg, 1999)'
_computing_publication_material
;
WinGX (Farrugia, 2012) and enCIFer (Allen <i>et al.</i>, 2004)
;
_computing_structure_refinement 'SHELXL97 (Sheldrick, 2008)'
_computing_structure_solution 'SHELXS97 (Sheldrick, 2008)'
_diffrn_ambient_temperature 293(2)
_diffrn_measured_fraction_theta_full 1
_diffrn_measured_fraction_theta_max 1
_diffrn_measurement_device_type 'Oxford Diffraction Xcalibur-3'
_diffrn_measurement_method '\f and \w scans'
_diffrn_radiation_monochromator graphite
_diffrn_radiation_source 'fine-focus sealed tube'
_diffrn_radiation_type MoK\a
_diffrn_radiation_wavelength 0.71073
_diffrn_reflns_av_R_equivalents 0.0636
_diffrn_reflns_limit_h_max 15
_diffrn_reflns_limit_h_min -15
_diffrn_reflns_limit_k_max 15
_diffrn_reflns_limit_k_min -15
_diffrn_reflns_limit_l_max 15
_diffrn_reflns_limit_l_min -15
_diffrn_reflns_number 14788
_diffrn_reflns_theta_full 35
_diffrn_reflns_theta_max 35
_diffrn_reflns_theta_min 2.98
_diffrn_standards_interval_count 0
_diffrn_standards_interval_time 0
_diffrn_standards_number 0
_exptl_absorpt_coefficient_mu 4.903
_exptl_absorpt_correction_T_max 0.7428
_exptl_absorpt_correction_T_min 0.5624
_exptl_absorpt_correction_type multi-scan
_exptl_absorpt_process_details '(Blessing, 1995)'
_exptl_crystal_colour yellow
_exptl_crystal_density_diffrn 3.222
_exptl_crystal_density_method 'not measured'
_exptl_crystal_description prism
_exptl_crystal_F_000 826
_exptl_crystal_size_max 0.12
_exptl_crystal_size_mid 0.10
_exptl_crystal_size_min 0.05
_refine_diff_density_max 1.019
_refine_diff_density_min -0.996
_refine_ls_abs_structure_details 'Flack (1983), 829 Friedel pairs'
_refine_ls_abs_structure_Flack 0.02(3)
_refine_ls_extinction_method none
_refine_ls_goodness_of_fit_ref 1.04
_refine_ls_hydrogen_treatment noref
_refine_ls_matrix_type full
_refine_ls_number_parameters 82
_refine_ls_number_reflns 1935
_refine_ls_number_restraints 1
_refine_ls_restrained_S_all 1.04
_refine_ls_R_factor_all 0.0455
_refine_ls_R_factor_gt 0.0398
_refine_ls_shift/su_max 0
_refine_ls_shift/su_mean 0
_refine_ls_structure_factor_coef Fsqd
_refine_ls_weighting_details 'calc w=1/[\s^2^(Fo^2^)+(0.0500P)^2^+0.8951P] where P=(Fo^2^+2Fc^2^)/3'
_refine_ls_weighting_scheme calc
_refine_ls_wR_factor_ref 0.0954
_reflns_number_gt 1771
_reflns_number_total 1935
_reflns_threshold_expression I>2sigma(I)
_cod_data_source_file wm5027sup1.cf
_cod_data_source_block I
_cod_original_sg_symbol_Hall 'P -4 2 n'
_cod_database_code 2239708
_cod_database_fobs_code 2239708

loop_
_symmetry_equiv_pos_as_xyz
'x, y, z'
'-x, -y, z'
'y, -x, -z'
'-y, x, -z'
'-x+1/2, y+1/2, -z+1/2'
'x+1/2, -y+1/2, -z+1/2'
'-y+1/2, -x+1/2, z+1/2'
'y+1/2, x+1/2, z+1/2'

loop_
_atom_site_type_symbol
_atom_site_label
_atom_site_fract_x
_atom_site_fract_y
_atom_site_fract_z
_atom_site_U_iso_or_equiv
_atom_site_adp_type
_atom_site_calc_flag
_atom_site_refinement_flags
_atom_site_occupancy
Fe Fe1 0.07474(5) 0.81210(5) 0.21055(5) 0.01399(11) Uani d P 0.799(8)
Ni Ni1 0.07474(5) 0.81210(5) 0.21055(5) 0.01399(11) Uani d P 0.196(10)
K K1A 0.0677(6) 0.3344(4) 0.5415(10) 0.0267(8) Uani d P 0.73(3)
K K1B 0.0837(15) 0.3284(14) 0.5131(17) 0.0267(8) Uani d P 0.23(3)
P P1 0 1 0.5 0.0138(3) Uani d S 1
P P2 0.25560(9) 0.58266(10) 0.36473(8) 0.01535(18) Uani d . 1
O O1 0.1268(3) 0.6356(3) 0.2843(3) 0.0238(5) Uani d . 1
O O2 0.2226(3) 0.5930(3) 0.5217(3) 0.0245(6) Uani d . 1
O O3 0.3798(4) 0.6706(4) 0.3236(4) 0.0361(8) Uani d . 1
O O4 0.2718(3) 0.4322(3) 0.3226(3) 0.0289(6) Uani d . 1
O O5 0.0560(3) 0.8822(3) 0.4074(3) 0.0204(5) Uani d . 1

loop_
_atom_site_aniso_label
_atom_site_aniso_U_11
_atom_site_aniso_U_22
_atom_site_aniso_U_33
_atom_site_aniso_U_12
_atom_site_aniso_U_13
_atom_site_aniso_U_23
Fe1 0.0157(2) 0.0181(2) 0.00817(16) 0.00085(16) -0.00043(16) -0.00122(15)
Ni1 0.0157(2) 0.0181(2) 0.00817(16) 0.00085(16) -0.00043(16) -0.00122(15)
K1A 0.0289(10) 0.0276(6) 0.0235(18) -0.0078(6) -0.0031(11) 0.0056(9)
K1B 0.0289(10) 0.0276(6) 0.0235(18) -0.0078(6) -0.0031(11) 0.0056(9)
P1 0.0177(5) 0.0177(5) 0.0061(6) 0 0 0
P2 0.0180(4) 0.0198(4) 0.0083(3) -0.0018(3) 0.0008(3) -0.0018(3)
O1 0.0294(13) 0.0228(12) 0.0191(11) 0.0015(10) -0.0095(11) 0.0004(10)
O2 0.0299(13) 0.0363(15) 0.0074(9) 0.0067(13) -0.0033(8) 0.0001(10)
O3 0.0270(14) 0.0427(19) 0.0385(18) -0.0108(14) 0.0101(13) -0.0073(15)
O4 0.0402(16) 0.0222(12) 0.0243(13) 0.0091(12) 0.0056(11) -0.0014(11)
O5 0.0245(13) 0.0247(12) 0.0120(9) 0.0010(10) 0.0020(9) -0.0054(9)

loop_
_atom_type_symbol
_atom_type_description
_atom_type_scat_dispersion_real
_atom_type_scat_dispersion_imag
_atom_type_scat_source
O O 0.0106 0.006 'International Tables Vol C Tables 4.2.6.8 and 6.1.1.4'
P P 0.1023 0.0942 'International Tables Vol C Tables 4.2.6.8 and 6.1.1.4'
K K 0.2009 0.2494 'International Tables Vol C Tables 4.2.6.8 and 6.1.1.4'
Fe Fe 0.3463 0.8444 'International Tables Vol C Tables 4.2.6.8 and 6.1.1.4'
Ni Ni 0.3393 1.1124 'International Tables Vol C Tables 4.2.6.8 and 6.1.1.4'

loop_
_geom_angle_atom_site_label_1
_geom_angle_atom_site_label_2
_geom_angle_atom_site_label_3
_geom_angle_site_symmetry_1
_geom_angle_site_symmetry_3
_geom_angle
_geom_angle_publ_flag
O1 Fe1 O4 . 5 113.45(13) no
O1 Fe1 O3 . 6_465 113.43(14) no
O4 Fe1 O3 5 6_465 133.04(15) no
O1 Fe1 O5 . . 89.54(12) no
O4 Fe1 O5 5 . 90.85(12) no
O3 Fe1 O5 6_465 . 92.08(13) no
O1 Fe1 O2 . 8_454 84.85(12) no
O4 Fe1 O2 5 8_454 92.89(13) no
O3 Fe1 O2 6_465 8_454 88.65(13) no
O5 Fe1 O2 . 8_454 174.16(12) no
O1 Fe1 K1B . 2_565 58.3(3) no
O4 Fe1 K1B 5 2_565 135.1(3) no
O3 Fe1 K1B 6_465 2_565 74.9(3) no
O5 Fe1 K1B . 2_565 48.3(2) no
O2 Fe1 K1B 8_454 2_565 126.6(2) no
O1 Fe1 K1A . 3_566 82.58(14) no
O4 Fe1 K1A 5 3_566 50.96(18) no
O3 Fe1 K1A 6_465 3_566 139.59(13) no
O5 Fe1 K1A . 3_566 49.57(14) no
O2 Fe1 K1A 8_454 3_566 130.90(13) no
K1B Fe1 K1A 2_565 3_566 84.63(17) no
O1 Fe1 K1A . 8_454 75.43(16) no
O4 Fe1 K1A 5 8_454 144.29(15) no
O3 Fe1 K1A 6_465 8_454 50.43(13) no
O5 Fe1 K1A . 8_454 124.50(14) no
O2 Fe1 K1A 8_454 8_454 52.34(13) no
K1B Fe1 K1A 2_565 8_454 79.86(19) no
K1A Fe1 K1A 3_566 8_454 157.50(3) no
O1 Fe1 K1A . 2_565 56.57(12) no
O4 Fe1 K1A 5 2_565 131.48(15) no
O3 Fe1 K1A 6_465 2_565 78.87(17) no
O5 Fe1 K1A . 2_565 46.28(11) no
O2 Fe1 K1A 8_454 2_565 128.36(11) no
K1B Fe1 K1A 2_565 2_565 4.1(2) no
K1A Fe1 K1A 3_566 2_565 80.81(6) no
K1A Fe1 K1A 8_454 2_565 83.13(5) no
O1 Fe1 K1B . 3_566 79.3(2) no
O4 Fe1 K1B 5 3_566 55.6(3) no
O3 Fe1 K1B 6_465 3_566 137.9(2) no
O5 Fe1 K1B . 3_566 46.6(2) no
O2 Fe1 K1B 8_454 3_566 133.3(2) no
K1B Fe1 K1B 2_565 3_566 80.1(2) no
K1A Fe1 K1B 3_566 3_566 4.68(18) no
K1A Fe1 K1B 8_454 3_566 153.49(18) no
K1A Fe1 K1B 2_565 3_566 76.22(18) no
O1 Fe1 K1B . 8_454 79.6(3) no
O4 Fe1 K1B 5 8_454 140.6(2) no
O3 Fe1 K1B 6_465 8_454 49.0(2) no
O5 Fe1 K1B . 8_454 127.4(2) no
O2 Fe1 K1B 8_454 8_454 49.9(2) no
K1B Fe1 K1B 2_565 8_454 83.93(9) no
K1A Fe1 K1B 3_566 8_454 162.0(2) no
K1A Fe1 K1B 8_454 8_454 4.74(16) no
K1A Fe1 K1B 2_565 8_454 87.29(19) no
K1B Fe1 K1B 3_566 8_454 158.14(6) no
O1 Fe1 K1B . 5 90.4(2) no
O4 Fe1 K1B 5 5 39.9(2) no
O3 Fe1 K1B 6_465 5 137.3(2) no
O5 Fe1 K1B . 5 124.4(2) no
O2 Fe1 K1B 8_454 5 57.5(2) no
K1B Fe1 K1B 2_565 5 145.0(3) no
K1A Fe1 K1B 3_566 5 75.32(18) no
K1A Fe1 K1B 8_454 5 109.1(2) no
K1A Fe1 K1B 2_565 5 141.56(17) no
K1B Fe1 K1B 3_566 5 78.8(2) no
K1B Fe1 K1B 8_454 5 107.17(6) no
O5 K1A O5 2_565 4_656 53.88(13) no
O5 K1A O4 2_565 7 98.74(17) no
O5 K1A O4 4_656 7 59.16(13) no
O5 K1A O3 2_565 4_656 135.3(2) no
O5 K1A O3 4_656 4_656 85.30(13) no
O4 K1A O3 7 4_656 69.10(15) no
O5 K1A O2 2_565 2_565 74.39(12) no
O5 K1A O2 4_656 2_565 114.49(17) no
O4 K1A O2 7 2_565 98.5(3) no
O3 K1A O2 4_656 2_565 147.9(3) no
O5 K1A O2 2_565 . 148.8(4) no
O5 K1A O2 4_656 . 138.7(2) no
O4 K1A O2 7 . 111.7(2) no
O3 K1A O2 4_656 . 56.21(11) no
O2 K1A O2 2_565 . 106.56(15) no
O5 K1A O4 2_565 . 102.4(3) no
O5 K1A O4 4_656 . 108.0(3) no
O4 K1A O4 7 . 138.76(16) no
O3 K1A O4 4_656 . 70.94(17) no
O2 K1A O4 2_565 . 121.09(19) no
O2 K1A O4 . . 49.42(13) no
O5 K1A O1 2_565 7 99.1(2) no
O5 K1A O1 4_656 7 95.9(2) no
O4 K1A O1 7 7 49.06(18) no
O3 K1A O1 4_656 7 102.8(3) no
O2 K1A O1 2_565 7 52.46(16) no
O2 K1A O1 . 7 105.9(2) no
O4 K1A O1 . 7 154.35(18) no
O5 K1A O1 2_565 2_565 55.96(12) no
O5 K1A O1 4_656 2_565 109.51(18) no
O4 K1A O1 7 2_565 140.0(2) no
O3 K1A O1 4_656 2_565 150.9(3) no
O2 K1A O1 2_565 2_565 48.28(9) no
O2 K1A O1 . 2_565 100.54(17) no
O4 K1A O1 . 2_565 80.5(2) no
O1 K1A O1 7 2_565 100.48(17) no
O5 K1A P1 2_565 1_545 27.11(6) no
O5 K1A P1 4_656 1_545 27.26(6) no
O4 K1A P1 7 1_545 75.89(12) no
O3 K1A P1 4_656 1_545 112.04(14) no
O2 K1A P1 2_565 1_545 92.13(12) no
O2 K1A P1 . 1_545 158.0(3) no
O4 K1A P1 . 1_545 110.9(3) no
O1 K1A P1 7 1_545 94.63(17) no
O1 K1A P1 2_565 1_545 83.06(12) no
O5 K1A P2 2_565 . 123.1(3) no
O5 K1A P2 4_656 . 131.9(3) no
O4 K1A P2 7 . 134.67(15) no
O3 K1A P2 4_656 . 68.87(13) no
O2 K1A P2 2_565 . 108.16(12) no
O2 K1A P2 . . 25.89(8) no
O4 K1A P2 . . 26.12(7) no
O1 K1A P2 7 . 128.24(19) no
O1 K1A P2 2_565 . 83.01(17) no
P1 K1A P2 1_545 . 136.7(3) no
O5 K1A K1A 2_565 2_565 123.1(2) no
O5 K1A K1A 4_656 2_565 164.4(3) no
O4 K1A K1A 7 2_565 109.62(17) no
O3 K1A K1A 4_656 2_565 101.10(15) no
O2 K1A K1A 2_565 2_565 53.81(18) no
O2 K1A K1A . 2_565 53.25(10) no
O4 K1A K1A . 2_565 87.55(11) no
O1 K1A K1A 7 2_565 68.91(12) no
O1 K1A K1A 2_565 2_565 71.40(18) no
P1 K1A K1A 1_545 2_565 145.7(2) no
P2 K1A K1A . 2_565 63.49(9) no
O5 K1B O4 2_565 . 112.2(6) no
O5 K1B O5 2_565 4_656 54.9(3) no
O4 K1B O5 . 4_656 116.6(6) no
O5 K1B O3 2_565 4_656 139.3(5) no
O4 K1B O3 . 4_656 74.7(4) no
O5 K1B O3 4_656 4_656 85.5(4) no
O5 K1B O2 2_565 . 158.7(6) no
O4 K1B O2 . . 52.1(3) no
O5 K1B O2 4_656 . 141.5(5) no
O3 K1B O2 4_656 . 56.5(3) no
O5 K1B O1 2_565 2_565 57.9(3) no
O4 K1B O1 . 2_565 86.6(4) no
O5 K1B O1 4_656 2_565 112.9(4) no
O3 K1B O1 4_656 2_565 158.5(5) no
O2 K1B O1 . 2_565 103.5(4) no
O5 K1B O2 2_565 2_565 72.9(3) no
O4 K1B O2 . 2_565 124.7(5) no
O5 K1B O2 4_656 2_565 110.2(5) no
O3 K1B O2 4_656 2_565 138.1(6) no
O2 K1B O2 . 2_565 103.3(4) no
O1 K1B O2 2_565 2_565 47.8(2) no
O5 K1B O4 2_565 7 95.0(4) no
O4 K1B O4 . 7 140.1(5) no
O5 K1B O4 4_656 7 56.5(3) no
O3 K1B O4 4_656 7 65.8(3) no
O2 K1B O4 . 7 106.1(4) no
O1 K1B O4 2_565 7 133.3(5) no
O2 K1B O4 2_565 7 90.3(5) no
O5 K1B P2 2_565 . 132.8(6) no
O4 K1B P2 . . 27.35(14) no
O5 K1B P2 4_656 . 140.4(6) no
O3 K1B P2 4_656 . 71.2(3) no
O2 K1B P2 . . 27.44(13) no
O1 K1B P2 2_565 . 87.3(3) no
O2 K1B P2 2_565 . 108.4(4) no
O4 K1B P2 7 . 131.7(4) no
O5 K1B P1 2_565 1_545 27.36(14) no
O4 K1B P1 . 1_545 119.6(6) no
O5 K1B P1 4_656 1_545 27.71(13) no
O3 K1B P1 4_656 1_545 113.1(4) no
O2 K1B P1 . 1_545 166.6(6) no
O1 K1B P1 2_565 1_545 85.3(3) no
O2 K1B P1 2_565 1_545 90.1(3) no
O4 K1B P1 7 1_545 73.6(3) no
P2 K1B P1 . 1_545 146.7(6) no
O5 K1B O2 2_565 4_656 102.0(5) no
O4 K1B O2 . 4_656 54.6(3) no
O5 K1B O2 4_656 4_656 67.5(3) no
O3 K1B O2 4_656 4_656 47.4(2) no
O2 K1B O2 . 4_656 80.6(4) no
O1 K1B O2 2_565 4_656 127.7(6) no
O2 K1B O2 2_565 4_656 174.4(5) no
O4 K1B O2 7 4_656 92.5(3) no
P2 K1B O2 . 4_656 73.2(3) no
P1 K1B O2 1_545 4_656 86.0(4) no
O5 K1B O1 2_565 7 93.5(4) no
O4 K1B O1 . 7 150.5(5) no
O5 K1B O1 4_656 7 89.6(4) no
O3 K1B O1 4_656 7 95.5(4) no
O2 K1B O1 . 7 99.1(5) no
O1 K1B O1 2_565 7 95.8(4) no
O2 K1B O1 2_565 7 48.2(3) no
O4 K1B O1 7 7 44.5(2) no
P2 K1B O1 . 7 123.2(5) no
P1 K1B O1 1_545 7 89.8(4) no
O2 K1B O1 4_656 7 135.7(4) no
O5 P1 O5 4_666 . 108.79(10) no
O5 P1 O5 4_666 3_466 110.8(2) no
O5 P1 O5 . 3_466 108.79(10) no
O5 P1 O5 4_666 2_575 108.79(10) no
O5 P1 O5 . 2_575 110.8(2) no
O5 P1 O5 3_466 2_575 108.79(10) no
O5 P1 K1B 4_666 1_565 56.8(2) no
O5 P1 K1B . 1_565 130.8(3) no
O5 P1 K1B 3_466 1_565 120.3(3) no
O5 P1 K1B 2_575 1_565 52.3(2) no
O5 P1 K1B 4_666 2_565 120.3(3) no
O5 P1 K1B . 2_565 52.3(2) no
O5 P1 K1B 3_466 2_565 56.8(2) no
O5 P1 K1B 2_575 2_565 130.8(3) no
K1B P1 K1B 1_565 2_565 175.7(5) no
O5 P1 K1B 4_666 4_566 130.8(3) no
O5 P1 K1B . 4_566 120.3(3) no
O5 P1 K1B 3_466 4_566 52.3(2) no
O5 P1 K1B 2_575 4_566 56.8(2) no
K1B P1 K1B 1_565 4_566 90.08(2) no
K1B P1 K1B 2_565 4_566 90.08(2) no
O5 P1 K1B 4_666 3_566 52.3(2) no
O5 P1 K1B . 3_566 56.8(2) no
O5 P1 K1B 3_466 3_566 130.8(3) no
O5 P1 K1B 2_575 3_566 120.3(3) no
K1B P1 K1B 1_565 3_566 90.08(2) no
K1B P1 K1B 2_565 3_566 90.08(2) no
K1B P1 K1B 4_566 3_566 175.7(5) no
O5 P1 K1A 4_666 2_565 115.1(2) no
O5 P1 K1A . 2_565 54.03(13) no
O5 P1 K1A 3_466 2_565 56.12(12) no
O5 P1 K1A 2_575 2_565 136.1(2) no
K1B P1 K1A 1_565 2_565 170.7(4) no
K1B P1 K1A 2_565 2_565 5.40(18) no
K1B P1 K1A 4_566 2_565 93.1(3) no
K1B P1 K1A 3_566 2_565 87.4(3) no
O5 P1 K1A 4_666 1_565 56.12(12) no
O5 P1 K1A . 1_565 136.1(2) no
O5 P1 K1A 3_466 1_565 115.1(2) no
O5 P1 K1A 2_575 1_565 54.03(13) no
K1B P1 K1A 1_565 1_565 5.40(18) no
K1B P1 K1A 2_565 1_565 170.7(4) no
K1B P1 K1A 4_566 1_565 87.4(3) no
K1B P1 K1A 3_566 1_565 93.1(3) no
K1A P1 K1A 2_565 1_565 166.5(3) no
O5 P1 K1A 4_666 4_566 136.1(2) no
O5 P1 K1A . 4_566 115.1(2) no
O5 P1 K1A 3_466 4_566 54.03(13) no
O5 P1 K1A 2_575 4_566 56.12(12) no
K1B P1 K1A 1_565 4_566 93.1(3) no
K1B P1 K1A 2_565 4_566 87.4(3) no
K1B P1 K1A 4_566 4_566 5.40(18) no
K1B P1 K1A 3_566 4_566 170.7(4) no
K1A P1 K1A 2_565 4_566 90.79(4) no
K1A P1 K1A 1_565 4_566 90.79(4) no
O5 P1 K1A 4_666 3_566 54.03(13) no
O5 P1 K1A . 3_566 56.12(12) no
O5 P1 K1A 3_466 3_566 136.1(2) no
O5 P1 K1A 2_575 3_566 115.1(2) no
K1B P1 K1A 1_565 3_566 87.4(3) no
K1B P1 K1A 2_565 3_566 93.1(3) no
K1B P1 K1A 4_566 3_566 170.7(4) no
K1B P1 K1A 3_566 3_566 5.40(18) no
K1A P1 K1A 2_565 3_566 90.79(4) no
K1A P1 K1A 1_565 3_566 90.79(4) no
K1A P1 K1A 4_566 3_566 166.5(3) no
O2 P2 O4 . . 109.86(17) no
O2 P2 O3 . . 112.16(19) no
O4 P2 O3 . . 112.85(18) no
O2 P2 O1 . . 106.56(17) no
O4 P2 O1 . . 105.92(17) no
O3 P2 O1 . . 109.10(19) no
O2 P2 K1B . . 61.9(3) no
O4 P2 K1B . . 56.2(3) no
O3 P2 K1B . . 158.0(3) no
O1 P2 K1B . . 92.7(3) no
O2 P2 K1A . . 57.59(18) no
O4 P2 K1A . . 60.68(19) no
O3 P2 K1A . . 158.44(17) no
O1 P2 K1A . . 92.38(12) no
K1B P2 K1A . . 4.6(2) no
O2 P2 K1A . 7_554 145.72(14) no
O4 P2 K1A . 7_554 52.89(13) no
O3 P2 K1A . 7_554 102.11(15) no
O1 P2 K1A . 7_554 60.63(14) no
K1B P2 K1A . 7_554 86.0(3) no
K1A P2 K1A . 7_554 89.82(9) no
O2 P2 K1B . 3_566 70.2(3) no
O4 P2 K1B . 3_566 161.9(3) no
O3 P2 K1B . 3_566 53.7(3) no
O1 P2 K1B . 3_566 91.0(2) no
K1B P2 K1B . 3_566 130.91(4) no
K1A P2 K1B . 3_566 126.3(2) no
K1A P2 K1B 7_554 3_566 136.3(3) no
O2 P2 K1A . 3_566 75.1(2) no
O4 P2 K1A . 3_566 161.74(15) no
O3 P2 K1A . 3_566 50.65(17) no
O1 P2 K1A . 3_566 88.79(14) no
K1B P2 K1A . 3_566 135.4(2) no
K1A P2 K1A . 3_566 130.85(3) no
K1A P2 K1A 7_554 3_566 131.60(16) no
K1B P2 K1A 3_566 3_566 4.92(17) no
O2 P2 K1A . 2_565 50.0(2) no
O4 P2 K1A . 2_565 114.87(14) no
O3 P2 K1A . 2_565 132.28(15) no
O1 P2 K1A . 2_565 57.0(2) no
K1B P2 K1A . 2_565 62.3(3) no
K1A P2 K1A . 2_565 58.56(19) no
K1A P2 K1A 7_554 2_565 106.02(10) no
K1B P2 K1A 3_566 2_565 79.60(18) no
K1A P2 K1A 3_566 2_565 82.07(11) no
O2 P2 K1B . 2_565 54.9(3) no
O4 P2 K1B . 2_565 114.6(2) no
O3 P2 K1B . 2_565 132.2(2) no
O1 P2 K1B . 2_565 52.1(3) no
K1B P2 K1B . 2_565 64.0(5) no
K1A P2 K1B . 2_565 60.5(3) no
K1A P2 K1B 7_554 2_565 101.87(18) no
K1B P2 K1B 3_566 2_565 80.7(4) no
K1A P2 K1B 3_566 2_565 82.84(15) no
K1A P2 K1B 2_565 2_565 4.89(16) no
O2 P2 K1B . 7_554 147.0(2) no
O4 P2 K1B . 7_554 51.9(2) no
O3 P2 K1B . 7_554 100.8(2) no
O1 P2 K1B . 7_554 62.5(2) no
K1B P2 K1B . 7_554 86.7(2) no
K1A P2 K1B . 7_554 90.6(2) no
K1A P2 K1B 7_554 7_554 2.1(2) no
K1B P2 K1B 3_566 7_554 136.6(3) no
K1A P2 K1B 3_566 7_554 131.8(3) no
K1A P2 K1B 2_565 7_554 108.05(18) no
K1B P2 K1B 2_565 7_554 103.9(3) no
P2 O1 Fe1 . . 133.35(16) no
P2 O1 K1B . 2_565 103.7(4) no
Fe1 O1 K1B . 2_565 88.7(3) no
P2 O1 K1A . 7_554 93.04(15) no
Fe1 O1 K1A . 7_554 109.87(14) no
K1B O1 K1A 2_565 7_554 134.6(2) no
P2 O1 K1A . 2_565 98.1(2) no
Fe1 O1 K1A . 2_565 92.22(17) no
K1B O1 K1A 2_565 2_565 5.7(2) no
K1A O1 K1A 7_554 2_565 136.63(15) no
P2 O1 K1B . 7_554 93.3(3) no
Fe1 O1 K1B . 7_554 109.0(2) no
K1B O1 K1B 2_565 7_554 135.4(4) no
K1A O1 K1B 7_554 7_554 1.0(3) no
K1A O1 K1B 2_565 7_554 137.52(19) no
P2 O2 Ni1 . 8_455 140.79(19) no
P2 O2 Fe1 . 8_455 140.79(19) no
Ni1 O2 Fe1 8_455 8_455 0.00(3) no
P2 O2 K1B . . 90.7(4) no
Ni1 O2 K1B 8_455 . 98.6(3) no
Fe1 O2 K1B 8_455 . 98.6(3) no
P2 O2 K1A . 2_565 106.4(2) no
Ni1 O2 K1A 8_455 2_565 112.8(2) no
Fe1 O2 K1A 8_455 2_565 112.8(2) no
K1B O2 K1A . 2_565 76.5(3) no
P2 O2 K1A . . 96.5(2) no
Ni1 O2 K1A 8_455 . 95.20(17) no
Fe1 O2 K1A 8_455 . 95.20(17) no
K1B O2 K1A . . 6.2(2) no
K1A O2 K1A 2_565 . 72.95(18) no
P2 O2 K1B . 2_565 101.2(3) no
Ni1 O2 K1B 8_455 2_565 118.0(3) no
Fe1 O2 K1B 8_455 2_565 118.0(3) no
K1B O2 K1B . 2_565 76.7(4) no
K1A O2 K1B 2_565 2_565 5.2(2) no
K1A O2 K1B . 2_565 73.6(3) no
P2 O2 K1B . 3_566 84.3(3) no
Ni1 O2 K1B 8_455 3_566 92.2(3) no
Fe1 O2 K1B 8_455 3_566 92.2(3) no
K1B O2 K1B . 3_566 168.0(3) no
K1A O2 K1B 2_565 3_566 94.42(19) no
K1A O2 K1B . 3_566 167.1(3) no
K1B O2 K1B 2_565 3_566 93.6(5) no
P2 O3 Ni1 . 6_565 150.1(3) no
P2 O3 Fe1 . 6_565 150.1(3) no
Ni1 O3 Fe1 6_565 6_565 0.00(3) no
P2 O3 K1A . 3_566 105.1(2) no
Ni1 O3 K1A 6_565 3_566 98.46(16) no
Fe1 O3 K1A 6_565 3_566 98.46(16) no
P2 O3 K1B . 3_566 101.0(4) no
Ni1 O3 K1B 6_565 3_566 100.8(3) no
Fe1 O3 K1B 6_565 3_566 100.8(3) no
K1A O3 K1B 3_566 3_566 6.3(2) no
P2 O4 Ni1 . 5_545 135.0(2) no
P2 O4 Fe1 . 5_545 135.0(2) no
Ni1 O4 Fe1 5_545 5_545 0.00(3) no
P2 O4 K1B . . 96.5(3) no
Ni1 O4 K1B 5_545 . 113.5(3) no
Fe1 O4 K1B 5_545 . 113.5(3) no
P2 O4 K1A . 7_554 101.84(19) no
Ni1 O4 K1A 5_545 7_554 97.46(19) no
Fe1 O4 K1A 5_545 7_554 97.46(19) no
K1B O4 K1A . 7_554 111.5(3) no
P2 O4 K1A . . 93.21(17) no
Ni1 O4 K1A 5_545 . 115.51(15) no
Fe1 O4 K1A 5_545 . 115.51(15) no
K1B O4 K1A . . 3.5(3) no
K1A O4 K1A 7_554 . 113.54(12) no
P2 O4 K1B . 7_554 105.2(3) no
Ni1 O4 K1B 5_545 7_554 93.5(3) no
Fe1 O4 K1B 5_545 7_554 93.5(3) no
K1B O4 K1B . 7_554 112.9(2) no
K1A O4 K1B 7_554 7_554 4.0(3) no
K1A O4 K1B . 7_554 115.1(3) no
P1 O5 Fe1 . . 144.88(18) no
P1 O5 K1B . 2_565 100.3(3) no
Fe1 O5 K1B . 2_565 97.7(3) no
P1 O5 K1A . 2_565 98.87(15) no
Fe1 O5 K1A . 2_565 102.05(18) no
K1B O5 K1A 2_565 2_565 6.5(2) no
P1 O5 K1B . 3_566 95.5(3) no
Fe1 O5 K1B . 3_566 101.9(3) no
K1B O5 K1B 2_565 3_566 118.67(12) no
K1A O5 K1B 2_565 3_566 112.8(3) no
P1 O5 K1A . 3_566 96.61(14) no
Fe1 O5 K1A . 3_566 97.63(18) no
K1B O5 K1A 2_565 3_566 124.5(3) no
K1A O5 K1A 2_565 3_566 118.73(10) no
K1B O5 K1A 3_566 3_566 6.5(2) no

loop_
_geom_bond_atom_site_label_1
_geom_bond_atom_site_label_2
_geom_bond_site_symmetry_2
_geom_bond_distance
_geom_bond_publ_flag
Fe1 O1 . 1.908(3) yes
Fe1 O4 5 1.908(3) yes
Fe1 O3 6_465 1.918(3) yes
Fe1 O5 . 1.975(2) yes
Fe1 O2 8_454 1.979(3) yes
Fe1 K1B 2_565 3.498(14) no
Fe1 K1A 3_566 3.613(4) no
Fe1 K1A 8_454 3.672(4) no
Fe1 K1A 2_565 3.679(7) no
Fe1 K1B 3_566 3.707(13) no
Fe1 K1B 8_454 3.737(13) no
Fe1 K1B 5 3.914(17) no
K1A O5 2_565 2.719(5) no
K1A O5 4_656 2.774(5) no
K1A O4 7 2.830(8) no
K1A O3 4_656 2.862(5) no
K1A O2 2_565 2.898(6) no
K1A O2 . 2.919(5) no
K1A O4 . 3.000(9) no
K1A O1 7 3.031(10) no
K1A O1 2_565 3.072(6) no
K1A P1 1_545 3.319(4) no
K1A P2 . 3.435(6) no
K1A K1A 2_565 3.458(10) no
K1B O5 2_565 2.636(13) no
K1B O4 . 2.739(16) no
K1B O5 4_656 2.755(13) no
K1B O3 4_656 2.869(13) no
K1B O2 . 2.889(13) no
K1B O1 2_565 2.978(13) no
K1B O2 2_565 3.057(15) no
K1B O4 7 3.065(15) no
K1B P2 . 3.276(13) no
K1B P1 1_545 3.277(13) no
K1B O2 4_656 3.303(16) no
K1B O1 7 3.339(18) no
P1 O5 4_666 1.531(3) yes
P1 O5 . 1.531(2) yes
P1 O5 3_466 1.531(3) yes
P1 O5 2_575 1.531(2) yes
P1 K1B 1_565 3.277(13) no
P1 K1B 2_565 3.277(13) no
P1 K1B 4_566 3.277(13) no
P1 K1B 3_566 3.277(13) no
P1 K1A 2_565 3.319(4) no
P1 K1A 1_565 3.319(4) no
P1 K1A 4_566 3.319(4) no
P1 K1A 3_566 3.319(4) no
P2 O2 . 1.510(3) yes
P2 O4 . 1.514(3) yes
P2 O3 . 1.520(3) yes
P2 O1 . 1.542(3) yes
P2 K1A 7_554 3.473(9) no
P2 K1B 3_566 3.493(13) no
P2 K1A 3_566 3.573(4) no
P2 K1A 2_565 3.626(3) no
P2 K1B 2_565 3.664(13) no
P2 K1B 7_554 3.758(16) no
O1 K1B 2_565 2.978(13) no
O1 K1A 7_554 3.031(10) no
O1 K1A 2_565 3.072(6) no
O1 K1B 7_554 3.339(18) no
O2 Ni1 8_455 1.979(3) no
O2 Fe1 8_455 1.979(3) no
O2 K1A 2_565 2.898(6) no
O2 K1B 2_565 3.057(15) no
O2 K1B 3_566 3.303(16) no
O3 Ni1 6_565 1.918(3) no
O3 Fe1 6_565 1.918(3) no
O3 K1A 3_566 2.862(5) no
O3 K1B 3_566 2.869(13) no
O4 Ni1 5_545 1.908(3) no
O4 Fe1 5_545 1.908(3) no
O4 K1A 7_554 2.830(8) no
O4 K1B 7_554 3.065(15) no
O5 K1B 2_565 2.636(13) no
O5 K1A 2_565 2.719(5) no
O5 K1B 3_566 2.755(13) no
O5 K1A 3_566 2.774(5) no
